data_4516444
loop_
_publ_author_name
'Janczak, Jan'

_publ_contact_author
;
    Jan Janczak
    Institute  of Low Temperature and Structure Research 
    Polish Academy of Sciences
    P.O.Box 1410
    Okolna 2 str., 50-950 Wroc\/law
    Poland
;
_publ_section_title
;
 Diversity in Supramolecular Solid-State Architecture Formed by
 Self-Assembly of 1-(Diaminomethylene)thiourea and Aliphatic Dicarboxylic
 Acids
;
_journal_issue 10
_journal_name_full 'Crystal Growth &amp; Design'
_journal_page_first 5097
_journal_paper_doi 10.1021/acs.cgd.5b01049
_journal_volume 15
_journal_year 2015
_chemical_formula_moiety 'C4 H4 O4, 2(C2 H7 N4 S)'
_chemical_formula_sum 'C8 H18 N8 O4 S2'
_chemical_formula_weight 354.44
_space_group_IT_number 14
_space_group_name_Hall '-P 2ybc'
_space_group_name_H-M_alt 'P 1 21/c 1'
_symmetry_cell_setting monoclinic
_symmetry_space_group_name_Hall '-P 2ybc'
_symmetry_space_group_name_H-M 'P 1 21/c 1'
_atom_sites_solution_hydrogens geom
_atom_sites_solution_primary direct
_atom_sites_solution_secondary difmap
_audit_creation_method SHELXL-97
_cell_angle_alpha 90.00
_cell_angle_beta 108.34(1)
_cell_angle_gamma 90.00
_cell_formula_units_Z 2
_cell_length_a 13.129(2)
_cell_length_b 5.1895(8)
_cell_length_c 11.809(2)
_cell_measurement_reflns_used 1027
_cell_measurement_temperature 295(2)
_cell_measurement_theta_max 27.50
_cell_measurement_theta_min 3.27
_cell_volume 763.7(2)
_computing_cell_refinement
;
Oxford Diffraction Poland (2009). CrysAlis Red,
Version 1.171.33.42
;
_computing_data_collection
;
Oxford Diffraction Poland (2009). CrysAlis CCD,
Version 1.171.33.42
;
_computing_data_reduction
;
Oxford Diffraction Poland (2009). CrysAlis Red,
Version 1.171.33.42
;
_computing_molecular_graphics
;
Brandenburg & Putz (2006). Diamond 3.0. Crystal and Molecular
Structure Visualisation, University of Bonn, Germany
;
_computing_publication_material 'SHELXL-97 (Sheldrick, 1997)'
_computing_structure_refinement 'SHELXL-97 (Sheldrick, 1997)'
_computing_structure_solution 'SHELXS-97 (Sheldrick, 1990)'
_diffrn_ambient_temperature 295(2)
_diffrn_detector_area_resol_mean '1024x1024 with blocks 2x2'
_diffrn_measured_fraction_theta_full 0.991
_diffrn_measured_fraction_theta_max 0.991
_diffrn_measurement_device_type 'KUMA KM-4 with area CCD detector'
_diffrn_measurement_method \w-scan
_diffrn_radiation_monochromator graphite
_diffrn_radiation_source 'fine-focus sealed tube'
_diffrn_radiation_type MoK\a
_diffrn_radiation_wavelength 0.71073
_diffrn_reflns_av_R_equivalents 0.0411
_diffrn_reflns_av_sigmaI/netI 0.0442
_diffrn_reflns_limit_h_max 17
_diffrn_reflns_limit_h_min -17
_diffrn_reflns_limit_k_max 5
_diffrn_reflns_limit_k_min -6
_diffrn_reflns_limit_l_max 16
_diffrn_reflns_limit_l_min -15
_diffrn_reflns_number 9813
_diffrn_reflns_theta_full 28.50
_diffrn_reflns_theta_max 29.44
_diffrn_reflns_theta_min 3.27
_exptl_absorpt_coefficient_mu 0.381
_exptl_absorpt_correction_T_max 0.9588
_exptl_absorpt_correction_T_min 0.8837
_exptl_absorpt_correction_type numerical
_exptl_absorpt_process_details
;
Oxford Diffraction Poland (2009). CrysAlis Red,
Version 1.171.33.42
;
_exptl_crystal_colour colourless
_exptl_crystal_density_diffrn 1.541
_exptl_crystal_density_meas 1.54
_exptl_crystal_density_method floatation
_exptl_crystal_description parallelepiped
_exptl_crystal_F_000 372
_exptl_crystal_size_max 0.34
_exptl_crystal_size_mid 0.18
_exptl_crystal_size_min 0.12
_refine_diff_density_max 0.220
_refine_diff_density_min -0.211
_refine_diff_density_rms 0.052
_refine_ls_extinction_method none
_refine_ls_goodness_of_fit_ref 1.000
_refine_ls_hydrogen_treatment mixed
_refine_ls_matrix_type full
_refine_ls_number_parameters 121
_refine_ls_number_reflns 1952
_refine_ls_number_restraints 0
_refine_ls_restrained_S_all 1.000
_refine_ls_R_factor_all 0.0860
_refine_ls_R_factor_gt 0.0361
_refine_ls_shift/su_max 0.000
_refine_ls_shift/su_mean 0.000
_refine_ls_structure_factor_coef Fsqd
_refine_ls_weighting_details 'calc w=1/[\s^2^(Fo^2^)+(0.0276P)^2^+0.1871P] where P=(Fo^2^+2Fc^2^)/3'
_refine_ls_weighting_scheme calc
_refine_ls_wR_factor_gt 0.0586
_refine_ls_wR_factor_ref 0.0723
_reflns_number_gt 1272
_reflns_number_total 1952
_reflns_threshold_expression I>2\s(I)
_cod_data_source_file cg5b01049_si_003.cif
_cod_data_source_block 2i4tsucc_COMP2
_cod_original_sg_symbol_H-M 'P 21/c'
_cod_database_code 4516444

loop_
_symmetry_equiv_pos_as_xyz
'x, y, z'
'-x, y+1/2, -z+1/2'
'-x, -y, -z'
'x, -y-1/2, z-1/2'

loop_
_atom_site_label
_atom_site_type_symbol
_atom_site_fract_x
_atom_site_fract_y
_atom_site_fract_z
_atom_site_U_iso_or_equiv
_atom_site_adp_type
_atom_site_occupancy
_atom_site_symmetry_multiplicity
_atom_site_calc_flag
_atom_site_refinement_flags
S1 S 0.05171(4) -0.20683(10) 0.15303(4) 0.04494(16) Uani 1 1 d .
C1 C 0.14338(12) -0.2016(3) 0.08142(13) 0.0296(4) Uani 1 1 d .
N1 N 0.23362(10) -0.0492(3) 0.11157(12) 0.0296(3) Uani 1 1 d .
H1 H 0.2745(13) -0.071(3) 0.0670(15) 0.035 Uiso 1 1 d .
N2 N 0.13795(12) -0.3511(3) -0.01029(14) 0.0431(4) Uani 1 1 d .
H2 H 0.0847(15) -0.443(4) -0.0376(17) 0.052 Uiso 1 1 d .
H3 H 0.1846(15) -0.330(3) -0.0480(16) 0.052 Uiso 1 1 d .
C2 C 0.26776(12) 0.1387(3) 0.19605(13) 0.0259(3) Uani 1 1 d .
N3 N 0.36231(11) 0.2371(3) 0.20891(13) 0.0322(3) Uani 1 1 d .
H4 H 0.4029(13) 0.185(3) 0.1677(15) 0.039 Uiso 1 1 d .
H5 H 0.3887(13) 0.362(3) 0.2622(16) 0.039 Uiso 1 1 d .
N4 N 0.21013(12) 0.2207(3) 0.26119(13) 0.0359(4) Uani 1 1 d .
H6 H 0.2388(13) 0.349(3) 0.3130(15) 0.043 Uiso 1 1 d .
H7 H 0.1487(14) 0.157(3) 0.2458(16) 0.043 Uiso 1 1 d .
O1 O 0.31723(8) 0.6183(2) 0.42804(10) 0.0344(3) Uani 1 1 d .
O2 O 0.45527(9) 0.6306(2) 0.35918(10) 0.0396(3) Uani 1 1 d .
C3 C 0.40472(11) 0.7163(3) 0.42423(13) 0.0259(3) Uani 1 1 d .
C4 C 0.44696(11) 0.9476(3) 0.50203(14) 0.0284(4) Uani 1 1 d .
H4A H 0.4544 0.9019 0.5839 0.043 Uiso 1 1 calc R
H4B H 0.3939 1.0840 0.4787 0.043 Uiso 1 1 calc R

loop_
_atom_site_aniso_label
_atom_site_aniso_U_11
_atom_site_aniso_U_22
_atom_site_aniso_U_33
_atom_site_aniso_U_23
_atom_site_aniso_U_13
_atom_site_aniso_U_12
S1 0.0377(3) 0.0584(3) 0.0473(3) -0.0174(2) 0.0257(2) -0.0196(2)
C1 0.0281(8) 0.0323(9) 0.0283(9) -0.0014(7) 0.0087(6) -0.0027(7)
N1 0.0275(7) 0.0335(8) 0.0323(7) -0.0090(6) 0.0161(6) -0.0070(6)
N2 0.0380(9) 0.0542(11) 0.0440(9) -0.0230(8) 0.0228(7) -0.0209(7)
C2 0.0268(8) 0.0254(9) 0.0261(8) 0.0009(6) 0.0093(6) 0.0003(6)
N3 0.0300(8) 0.0348(8) 0.0363(8) -0.0123(6) 0.0168(6) -0.0081(6)
N4 0.0318(8) 0.0397(9) 0.0415(8) -0.0142(7) 0.0195(7) -0.0085(7)
O1 0.0296(6) 0.0384(7) 0.0397(7) -0.0109(5) 0.0176(5) -0.0108(5)
O2 0.0377(7) 0.0408(7) 0.0495(7) -0.0211(6) 0.0269(6) -0.0149(5)
C3 0.0261(8) 0.0252(8) 0.0276(8) -0.0005(6) 0.0102(6) -0.0012(6)
C4 0.0285(8) 0.0262(8) 0.0324(8) -0.0050(7) 0.0121(7) -0.0026(6)

loop_
_atom_type_symbol
_atom_type_description
_atom_type_scat_dispersion_real
_atom_type_scat_dispersion_imag
_atom_type_scat_source
C C 0.0033 0.0016 'International Tables Vol C Tables 4.2.6.8 and 6.1.1.4'
H H 0.0000 0.0000 'International Tables Vol C Tables 4.2.6.8 and 6.1.1.4'
N N 0.0061 0.0033 'International Tables Vol C Tables 4.2.6.8 and 6.1.1.4'
O O 0.0106 0.0060 'International Tables Vol C Tables 4.2.6.8 and 6.1.1.4'
S S 0.1246 0.1234 'International Tables Vol C Tables 4.2.6.8 and 6.1.1.4'

loop_
_geom_angle_atom_site_label_1
_geom_angle_atom_site_label_2
_geom_angle_atom_site_label_3
_geom_angle
_geom_angle_site_symmetry_1
_geom_angle_site_symmetry_3
N2 C1 N1 111.80(14) . .
N2 C1 S1 123.00(13) . .
N1 C1 S1 125.18(12) . .
C2 N1 C1 131.13(13) . .
C2 N1 H1 114.2(11) . .
C1 N1 H1 114.6(11) . .
C1 N2 H2 118.9(13) . .
C1 N2 H3 118.8(12) . .
H2 N2 H3 121.4(18) . .
N3 C2 N4 120.58(15) . .
N3 C2 N1 116.45(14) . .
N4 C2 N1 122.97(14) . .
C2 N3 H4 122.7(11) . .
C2 N3 H5 120.6(10) . .
H4 N3 H5 116.7(15) . .
C2 N4 H6 116.3(11) . .
C2 N4 H7 116.2(13) . .
H6 N4 H7 127.2(17) . .
O2 C3 O1 122.90(14) . .
O2 C3 C4 119.68(13) . .
O1 C3 C4 117.43(12) . .
C3 C4 C4 115.70(15) . 3_676
C3 C4 H4A 108.4 . .
C4 C4 H4A 108.4 3_676 .
C3 C4 H4B 108.4 . .
C4 C4 H4B 108.4 3_676 .
H4A C4 H4B 107.4 . .

loop_
_geom_bond_atom_site_label_1
_geom_bond_atom_site_label_2
_geom_bond_distance
_geom_bond_site_symmetry_2
S1 C1 1.6747(15) .
C1 N2 1.316(2) .
C1 N1 1.3749(19) .
N1 C2 1.3658(19) .
N1 H1 0.870(16) .
N2 H2 0.825(19) .
N2 H3 0.870(18) .
C2 N3 1.3061(19) .
C2 N4 1.3082(19) .
N3 H4 0.870(16) .
N3 H5 0.894(18) .
N4 H6 0.901(18) .
N4 H7 0.837(17) .
O1 C3 1.2696(17) .
O2 C3 1.2446(16) .
C3 C4 1.507(2) .
C4 C4 1.510(3) 3_676
C4 H4A 0.9700 .
C4 H4B 0.9700 .

loop_
_geom_hbond_atom_site_label_D
_geom_hbond_atom_site_label_H
_geom_hbond_atom_site_label_A
_geom_hbond_distance_DH
_geom_hbond_distance_HA
_geom_hbond_distance_DA
_geom_hbond_angle_DHA
_geom_hbond_site_symmetry_A
N1 H1 O1 0.870(16) 1.909(17) 2.7437(17) 160.2(15) 4_565
N2 H2 S1 0.825(19) 2.61(2) 3.4152(16) 164.8(17) 3_545
N2 H3 O1 0.870(18) 2.151(19) 2.9340(18) 149.5(16) 4_565
N3 H4 O2 0.870(16) 2.005(16) 2.8106(17) 153.5(15) 2_645
N3 H5 O2 0.894(18) 1.841(18) 2.7288(18) 171.9(16) .
N4 H6 O1 0.901(18) 1.996(18) 2.8939(19) 174.1(15) .
N4 H7 S1 0.837(17) 2.349(18) 3.0345(16) 139.6(16) .

loop_
_geom_torsion_atom_site_label_1
_geom_torsion_atom_site_label_2
_geom_torsion_atom_site_label_3
_geom_torsion_atom_site_label_4
_geom_torsion
_geom_torsion_site_symmetry_4
N2 C1 N1 C2 176.68(16) .
S1 C1 N1 C2 -4.9(3) .
C1 N1 C2 N3 175.12(16) .
C1 N1 C2 N4 -5.4(3) .
O2 C3 C4 C4 -2.5(3) 3_676
O1 C3 C4 C4 177.99(17) 3_676
